data_7237671
loop_
_publ_author_name
'Bi, Le-Yu'
'Hu, Yue-Qiao'
'Li, Mu-Qing'
'Hu, Tian-Li'
'Zhang, Hao-Lan'
'Yin, Xing-Tian'
'Que, Wen-Xiu'
'Lassoued, Mohamed Saber'
'Zheng, Yan-Zhen'

_publ_section_title
;
 Two-dimensional lead-free iodide-based hybrid double perovskites: crystal
 growth, thin-film preparation and photocurrent responses
;
_journal_issue 34
_journal_name_full 'Journal of Materials Chemistry A'
_journal_page_first 19662
_journal_paper_doi 10.1039/C9TA04325J
_journal_volume 7
_journal_year 2019
_chemical_formula_moiety 'Ag Bi I8, 2(C6 H16 N2), H2 O'
_chemical_formula_sum 'C12 H34 Ag Bi I8 N4 O'
_chemical_formula_weight 1582.48
_space_group_crystal_system monoclinic
_space_group_IT_number 14
_space_group_name_Hall '-P 2yn'
_space_group_name_H-M_alt 'P 1 21/n 1'
_atom_sites_solution_hydrogens mixed
_atom_sites_solution_primary iterative
_audit_creation_date 2019-02-28
_audit_creation_method
;
Olex2 1.2
(compiled 2017.03.28 svn.r3405 for OlexSys, GUI svn.r5337)
;
_audit_update_record
;
2019-03-01 deposited with the CCDC.	2019-07-26 downloaded from the CCDC.
;
_cell_angle_alpha 90
_cell_angle_beta 93.488(11)
_cell_angle_gamma 90
_cell_formula_units_Z 4
_cell_length_a 8.556(6)
_cell_length_b 19.504(15)
_cell_length_c 19.181(14)
_cell_measurement_reflns_used 6177
_cell_measurement_temperature 296(2)
_cell_measurement_theta_max 26.454
_cell_measurement_theta_min 2.342
_cell_volume 3195(4)
_computing_cell_refinement 'SAINT v8.27A (Bruker, 2012)'
_computing_data_reduction 'SAINT v8.27A (Bruker, 2012)'
_computing_molecular_graphics 'Olex2 (Dolomanov et al., 2009)'
_computing_publication_material 'Olex2 (Dolomanov et al., 2009)'
_computing_structure_refinement 'ShelXL (Sheldrick, 2015)'
_computing_structure_solution 'olex2.solve (Bourhis et al., 2015)'
_diffrn_ambient_temperature 296.15
_diffrn_measured_fraction_theta_full 0.952
_diffrn_measured_fraction_theta_max 0.952
_diffrn_measurement_device_type 'Bruker D8 with PHOTON 100 detector'
_diffrn_measurement_method '\f and \w shutterless scans'
_diffrn_radiation_type MoK\a
_diffrn_radiation_wavelength 0.71073
_diffrn_reflns_av_R_equivalents 0.0963
_diffrn_reflns_av_unetI/netI 0.0792
_diffrn_reflns_Laue_measured_fraction_full 0.952
_diffrn_reflns_Laue_measured_fraction_max 0.952
_diffrn_reflns_limit_h_max 10
_diffrn_reflns_limit_h_min -10
_diffrn_reflns_limit_k_max 24
_diffrn_reflns_limit_k_min -24
_diffrn_reflns_limit_l_max 23
_diffrn_reflns_limit_l_min -24
_diffrn_reflns_number 29824
_diffrn_reflns_point_group_measured_fraction_full 0.952
_diffrn_reflns_point_group_measured_fraction_max 0.952
_diffrn_reflns_theta_full 25.242
_diffrn_reflns_theta_max 26.525
_diffrn_reflns_theta_min 1.490
_diffrn_source
;
Advanced Light Source, station 11.3.1
;
_exptl_absorpt_coefficient_mu 13.856
_exptl_absorpt_correction_T_max 0.4401
_exptl_absorpt_correction_T_min 0.2902
_exptl_absorpt_correction_type multi-scan
_exptl_absorpt_process_details
;
SADABS-2014/5 (Bruker,2014/5) was used for absorption correction. 
wR2(int) was 0.0891 before and 0.0463 after correction. 
The Ratio of minimum to maximum transmission is 0.6594. 
The \l/2 correction factor is Not present.
;
_exptl_crystal_colour red
_exptl_crystal_density_diffrn 3.290
_exptl_crystal_description plate
_exptl_crystal_F_000 2784
_exptl_crystal_size_max 0.25
_exptl_crystal_size_mid 0.21
_exptl_crystal_size_min 0.17
_refine_diff_density_max 7.327
_refine_diff_density_min -3.647
_refine_diff_density_rms 0.534
_refine_ls_extinction_method none
_refine_ls_goodness_of_fit_ref 1.031
_refine_ls_hydrogen_treatment constr
_refine_ls_matrix_type full
_refine_ls_number_parameters 251
_refine_ls_number_reflns 6327
_refine_ls_number_restraints 10
_refine_ls_restrained_S_all 1.034
_refine_ls_R_factor_all 0.1455
_refine_ls_R_factor_gt 0.0982
_refine_ls_shift/su_max 0.000
_refine_ls_shift/su_mean 0.000
_refine_ls_structure_factor_coef Fsqd
_refine_ls_weighting_details
;
 w=1/[\s^2^(Fo^2^)+(0.1390P)^2^+184.5290P]
 where P=(Fo^2^+2Fc^2^)/3
;
_refine_ls_weighting_scheme calc
_refine_ls_wR_factor_gt 0.2395
_refine_ls_wR_factor_ref 0.2743
_reflns_Friedel_coverage 0.000
_reflns_number_gt 4033
_reflns_number_total 6327
_reflns_threshold_expression 'I > 2\s(I)'
_cod_data_source_file c9ta04325j2.cif
_cod_data_source_block mo_bly_190226_cdaag_0m_pl
_cod_database_code 7237671
_shelxl_version_number 2013-2
_shelx_space_group_comment
;
The symmetry employed for this shelxl refinement is uniquely defined
by the following loop, which should always be used as a source of
symmetry information in preference to the above space-group names.
They are only intended as comments.
;
_shelx_estimated_absorpt_t_max 0.871
_shelx_estimated_absorpt_t_min 0.330
_olex2_refinement_description
;
1. Fixed Uiso
 At 1.2 times of:
  All C(H) groups, All C(H,H) groups, All N(H,H,H) groups
 At 1.5 times of:
  All O(H,H) groups
2. Restrained distances
 HJ-H1A
 1.72 with sigma of 0.02
 H1A-HJ
 1.9 with sigma of 0.02
 H1B_$1-HU_$2
 1.77 with sigma of 0.02
 HU_$2-H1B_$1
 1.82 with sigma of 0.02
3. Uiso/Uaniso restraints and constraints
C5 \\sim C6: within 2A with sigma of 0.01 and sigma for terminal atoms of 0.01
4.a Free rotating group:
 O1(H1A,H1B)
4.b Ternary CH refined with riding coordinates:
 C7(HH), C10(HI), C1(HZ), C4(H2AA)
4.c Secondary CH2 refined with riding coordinates:
 C11(HF,HG), C9(HM,HN), C2(HO,HP), C12(HQ,HR), C5(HV,HW), C8(HX,HY), C3(H0AA,
 H1AA), C6(H3AA,H4AA)
4.d Idealised Me refined as rotating group:
 N3(H,HA,HB), N2(HC,HD,HE), N4(HJ,HK,HL), N1(HS,HT,HU)
;
_olex2_submission_special_instructions 'No special instructions were received'

loop_
_space_group_symop_operation_xyz
'x, y, z'
'-x+1/2, y+1/2, -z+1/2'
'-x, -y, -z'
'x-1/2, -y-1/2, z-1/2'

loop_
_atom_site_label
_atom_site_type_symbol
_atom_site_fract_x
_atom_site_fract_y
_atom_site_fract_z
_atom_site_U_iso_or_equiv
_atom_site_adp_type
_atom_site_occupancy
_atom_site_site_symmetry_order
_atom_site_calc_flag
_atom_site_refinement_flags_posn
_atom_site_refinement_flags_adp
Bi1 Bi 0.76316(11) -0.12924(5) -0.24691(5) 0.0285(3) Uani 1 1 d . .
I1 I 0.9521(2) -0.26134(9) -0.24994(10) 0.0376(4) Uani 1 1 d . .
I3 I 0.8012(2) -0.12930(9) -0.08663(9) 0.0348(4) Uani 1 1 d . .
I4 I 0.4624(2) -0.21122(10) -0.24685(11) 0.0412(5) Uani 1 1 d . .
I2 I 1.0754(2) -0.04842(9) -0.24536(10) 0.0372(4) Uani 1 1 d . .
I7 I 0.2606(2) 0.12877(9) -0.11635(10) 0.0401(5) Uani 1 1 d . .
I5 I 0.7571(2) -0.12351(10) -0.40562(10) 0.0419(5) Uani 1 1 d . .
I8 I 0.2374(3) 0.12611(10) -0.38703(10) 0.0452(5) Uani 1 1 d . .
I6 I 0.5660(2) 0.00130(10) -0.24311(15) 0.0597(7) Uani 1 1 d . .
Ag1 Ag 0.2995(4) 0.0991(2) -0.25097(14) 0.0908(13) Uani 1 1 d . .
N3 N 0.798(3) 0.1803(14) 0.1087(12) 0.045(6) Uani 1 1 d . .
H H 0.8253 0.2235 0.1005 0.054 Uiso 1 1 calc GR .
HA H 0.8786 0.1527 0.1020 0.054 Uiso 1 1 calc GR .
HB H 0.7709 0.1764 0.1525 0.054 Uiso 1 1 calc GR .
N2 N 0.331(3) 0.3177(14) -0.1169(14) 0.053(7) Uani 1 1 d . .
HC H 0.2892 0.3343 -0.1571 0.064 Uiso 1 1 calc GR .
HD H 0.3324 0.2721 -0.1188 0.064 Uiso 1 1 calc GR .
HE H 0.4281 0.3334 -0.1096 0.064 Uiso 1 1 calc GR .
C11 C 0.768(3) 0.0544(15) 0.0031(12) 0.035(6) Uani 1 1 d . .
HF H 0.8731 0.0584 0.0248 0.042 Uiso 1 1 calc R .
HG H 0.7455 0.0061 -0.0042 0.042 Uiso 1 1 calc R .
C7 C 0.656(4) 0.1599(15) 0.0576(15) 0.045(7) Uani 1 1 d . .
HH H 0.5601 0.1743 0.0787 0.054 Uiso 1 1 calc R .
C10 C 0.759(3) 0.0903(15) -0.0642(15) 0.042(7) Uani 1 1 d . .
HI H 0.6547 0.0832 -0.0867 0.050 Uiso 1 1 calc R .
N4 N 0.878(3) 0.0599(13) -0.1106(12) 0.044(6) Uani 1 1 d . .
HJ H 0.8930 0.0883 -0.1459 0.053 Uiso 1 1 calc DGR .
HK H 0.8434 0.0198 -0.1273 0.053 Uiso 1 1 calc GR .
HL H 0.9686 0.0536 -0.0858 0.053 Uiso 1 1 calc GR .
C9 C 0.786(4) 0.1676(16) -0.0553(16) 0.051(8) Uani 1 1 d . .
HM H 0.8899 0.1757 -0.0335 0.061 Uiso 1 1 calc R .
HN H 0.7802 0.1896 -0.1007 0.061 Uiso 1 1 calc R .
C2 C 0.242(6) 0.332(2) 0.066(2) 0.082(14) Uani 1 1 d . .
HO H 0.3209 0.3181 0.1020 0.099 Uiso 1 1 calc R .
HP H 0.1464 0.3077 0.0758 0.099 Uiso 1 1 calc R .
C12 C 0.652(4) 0.0847(17) 0.0505(15) 0.049(8) Uani 1 1 d . .
HQ H 0.5480 0.0713 0.0332 0.059 Uiso 1 1 calc R .
HR H 0.6710 0.0647 0.0965 0.059 Uiso 1 1 calc R .
N1 N 0.339(4) 0.4365(15) 0.1151(19) 0.075(10) Uani 1 1 d . .
HS H 0.3569 0.4789 0.1004 0.090 Uiso 1 1 calc GR .
HT H 0.4242 0.4110 0.1110 0.090 Uiso 1 1 calc GR .
HU H 0.3156 0.4377 0.1597 0.090 Uiso 1 1 calc DGR .
C5 C 0.251(6) 0.416(2) -0.051(3) 0.095(12) Uani 1 1 d . U
HV H 0.3602 0.4289 -0.0431 0.114 Uiso 1 1 calc R .
HW H 0.2094 0.4391 -0.0930 0.114 Uiso 1 1 calc R .
C8 C 0.666(5) 0.1979(18) -0.0109(15) 0.058(9) Uani 1 1 d . .
HX H 0.5642 0.1965 -0.0364 0.070 Uiso 1 1 calc R .
HY H 0.6914 0.2456 -0.0015 0.070 Uiso 1 1 calc R .
C1 C 0.213(7) 0.4078(17) 0.074(2) 0.11(2) Uani 1 1 d . .
HZ H 0.1220 0.4112 0.1031 0.130 Uiso 1 1 calc R .
C3 C 0.287(12) 0.309(3) 0.006(3) 0.22(5) Uani 1 1 d . .
H0AA H 0.2566 0.2608 0.0036 0.262 Uiso 1 1 calc R .
H1AA H 0.4007 0.3095 0.0097 0.262 Uiso 1 1 calc R .
C4 C 0.238(6) 0.3394(18) -0.060(3) 0.085(15) Uani 1 1 d . .
H2AA H 0.1281 0.3275 -0.0720 0.102 Uiso 1 1 calc R .
C6 C 0.164(6) 0.438(2) 0.009(2) 0.097(12) Uani 1 1 d . U
H3AA H 0.1728 0.4875 0.0132 0.117 Uiso 1 1 calc R .
H4AA H 0.0538 0.4276 -0.0013 0.117 Uiso 1 1 calc R .
O1 O 0.867(3) 0.1250(11) -0.2482(13) 0.061(6) Uani 1 1 d . .
H1A H 0.8706 0.0821 -0.2401 0.091 Uiso 1 1 d DG .
H1B H 0.8947 0.1327 -0.2892 0.091 Uiso 1 1 d DG .

loop_
_atom_site_aniso_label
_atom_site_aniso_U_11
_atom_site_aniso_U_22
_atom_site_aniso_U_33
_atom_site_aniso_U_23
_atom_site_aniso_U_13
_atom_site_aniso_U_12
Bi1 0.0289(5) 0.0268(5) 0.0302(5) -0.0011(4) 0.0049(4) 0.0004(4)
I1 0.0387(9) 0.0282(9) 0.0468(11) -0.0005(7) 0.0083(8) 0.0091(7)
I3 0.0396(9) 0.0374(9) 0.0279(9) -0.0026(7) 0.0078(7) -0.0007(7)
I4 0.0292(9) 0.0416(10) 0.0534(12) -0.0039(9) 0.0080(8) -0.0056(7)
I2 0.0318(9) 0.0325(9) 0.0479(11) -0.0006(8) 0.0077(7) -0.0054(7)
I7 0.0472(11) 0.0424(10) 0.0314(10) -0.0036(8) 0.0084(8) -0.0083(8)
I5 0.0527(11) 0.0440(10) 0.0289(9) 0.0020(8) 0.0017(8) 0.0040(8)
I8 0.0581(12) 0.0440(11) 0.0332(10) 0.0048(8) -0.0001(8) -0.0084(9)
I6 0.0413(11) 0.0345(10) 0.102(2) -0.0108(11) -0.0057(11) 0.0158(8)
Ag1 0.090(2) 0.156(3) 0.0271(14) 0.0015(17) 0.0078(14) 0.056(2)
N3 0.051(15) 0.060(16) 0.024(12) 0.012(11) 0.005(11) 0.004(12)
N2 0.054(16) 0.052(16) 0.055(18) 0.010(13) 0.010(13) -0.002(13)
C11 0.046(15) 0.048(15) 0.011(11) -0.007(11) 0.006(10) 0.017(12)
C7 0.055(18) 0.051(18) 0.031(15) -0.020(13) 0.017(13) -0.012(14)
C10 0.042(15) 0.049(17) 0.034(15) -0.022(13) 0.006(12) -0.008(13)
N4 0.060(16) 0.047(14) 0.026(12) -0.013(11) 0.000(11) 0.003(12)
C9 0.08(2) 0.043(17) 0.034(17) -0.002(14) 0.015(16) 0.010(16)
C2 0.11(3) 0.06(2) 0.07(3) -0.03(2) -0.04(3) 0.01(2)
C12 0.047(17) 0.07(2) 0.030(15) 0.004(15) 0.019(13) -0.024(16)
N1 0.09(2) 0.045(17) 0.10(3) -0.013(17) 0.01(2) -0.023(16)
C5 0.13(3) 0.061(19) 0.10(3) -0.006(18) 0.01(2) 0.05(2)
C8 0.09(3) 0.07(2) 0.021(15) -0.004(14) 0.008(15) 0.026(19)
C1 0.21(6) 0.028(17) 0.08(3) -0.015(18) -0.09(3) 0.01(3)
C3 0.55(18) 0.05(3) 0.06(3) 0.00(3) 0.07(6) -0.04(5)
C4 0.11(3) 0.04(2) 0.11(4) 0.03(2) 0.04(3) -0.01(2)
C6 0.13(3) 0.063(19) 0.10(3) -0.006(18) 0.01(2) 0.05(2)
O1 0.068(16) 0.054(14) 0.058(15) 0.017(11) -0.007(12) -0.018(12)

loop_
_atom_type_symbol
_atom_type_description
_atom_type_scat_dispersion_real
_atom_type_scat_dispersion_imag
_atom_type_scat_source
C C 0.0033 0.0016 'International Tables Vol C Tables 4.2.6.8 and 6.1.1.4'
H H 0.0000 0.0000 'International Tables Vol C Tables 4.2.6.8 and 6.1.1.4'
Ag Ag -0.8971 1.1015 'International Tables Vol C Tables 4.2.6.8 and 6.1.1.4'
Bi Bi -4.1077 10.2566 'International Tables Vol C Tables 4.2.6.8 and 6.1.1.4'
I I -0.4742 1.8119 'International Tables Vol C Tables 4.2.6.8 and 6.1.1.4'
N N 0.0061 0.0033 'International Tables Vol C Tables 4.2.6.8 and 6.1.1.4'
O O 0.0106 0.0060 'International Tables Vol C Tables 4.2.6.8 and 6.1.1.4'

loop_
_geom_angle_atom_site_label_1
_geom_angle_atom_site_label_2
_geom_angle_atom_site_label_3
_geom_angle
I1 Bi1 I3 89.70(6)
I1 Bi1 I2 88.41(7)
I1 Bi1 I6 178.54(7)
I3 Bi1 I2 87.23(5)
I4 Bi1 I1 90.31(8)
I4 Bi1 I3 92.17(6)
I4 Bi1 I2 178.59(6)
I4 Bi1 I5 93.27(6)
I4 Bi1 I6 88.25(8)
I5 Bi1 I1 89.35(6)
I5 Bi1 I3 174.49(6)
I5 Bi1 I2 87.31(6)
I5 Bi1 I6 91.00(7)
I6 Bi1 I3 90.08(7)
I6 Bi1 I2 93.02(8)
Ag1 I6 Bi1 163.10(13)
I7 Ag1 I6 103.24(12)
I8 Ag1 I7 149.75(17)
I8 Ag1 I6 106.34(12)
H N3 HA 109.5
H N3 HB 109.5
HA N3 HB 109.5
C7 N3 H 109.5
C7 N3 HA 109.5
C7 N3 HB 109.5
HC N2 HD 109.5
HC N2 HE 109.5
HD N2 HE 109.5
C4 N2 HC 109.5
C4 N2 HD 109.5
C4 N2 HE 109.5
HF C11 HG 108.1
C10 C11 HF 109.6
C10 C11 HG 109.6
C10 C11 C12 110(2)
C12 C11 HF 109.6
C12 C11 HG 109.6
N3 C7 HH 107.9
C12 C7 N3 109(3)
C12 C7 HH 107.9
C12 C7 C8 114(2)
C8 C7 N3 110(3)
C8 C7 HH 107.9
C11 C10 HI 108.4
C11 C10 N4 109(2)
C11 C10 C9 112(2)
N4 C10 HI 108.4
N4 C10 C9 111(2)
C9 C10 HI 108.4
C10 N4 HJ 109.5
C10 N4 HK 109.5
C10 N4 HL 109.5
HJ N4 HK 109.5
HJ N4 HL 109.5
HK N4 HL 109.5
C10 C9 HM 109.6
C10 C9 HN 109.6
HM C9 HN 108.1
C8 C9 C10 110(3)
C8 C9 HM 109.6
C8 C9 HN 109.6
HO C2 HP 107.0
C1 C2 HO 107.6
C1 C2 HP 107.6
C3 C2 HO 107.6
C3 C2 HP 107.6
C3 C2 C1 119(5)
C11 C12 HQ 108.3
C11 C12 HR 108.3
C7 C12 C11 116(2)
C7 C12 HQ 108.3
C7 C12 HR 108.3
HQ C12 HR 107.4
HS N1 HT 109.5
HS N1 HU 109.5
HT N1 HU 109.5
C1 N1 HS 109.5
C1 N1 HT 109.5
C1 N1 HU 109.5
HV C5 HW 108.1
C4 C5 HV 109.6
C4 C5 HW 109.6
C6 C5 HV 109.6
C6 C5 HW 109.6
C6 C5 C4 110(4)
C7 C8 HX 109.2
C7 C8 HY 109.2
C9 C8 C7 112(3)
C9 C8 HX 109.2
C9 C8 HY 109.2
HX C8 HY 107.9
C2 C1 HZ 105.5
N1 C1 C2 109(4)
N1 C1 HZ 105.5
N1 C1 C6 120(5)
C6 C1 C2 111(3)
C6 C1 HZ 105.5
C2 C3 H0AA 106.6
C2 C3 H1AA 106.6
C2 C3 C4 123(6)
H0AA C3 H1AA 106.5
C4 C3 H0AA 106.6
C4 C3 H1AA 106.6
N2 C4 C5 110(3)
N2 C4 C3 113(5)
N2 C4 H2AA 108.9
C5 C4 H2AA 108.9
C3 C4 C5 107(4)
C3 C4 H2AA 108.9
C5 C6 H3AA 108.4
C5 C6 H4AA 108.4
C1 C6 C5 115(4)
C1 C6 H3AA 108.4
C1 C6 H4AA 108.4
H3AA C6 H4AA 107.5
H1A O1 H1B 109.5

loop_
_geom_bond_atom_site_label_1
_geom_bond_atom_site_label_2
_geom_bond_distance
Bi1 I1 3.044(3)
Bi1 I3 3.072(3)
Bi1 I4 3.030(3)
Bi1 I2 3.101(3)
Bi1 I5 3.044(3)
Bi1 I6 3.058(3)
I7 Ag1 2.686(4)
I8 Ag1 2.683(4)
I6 Ag1 2.970(4)
N3 H 0.8900
N3 HA 0.8900
N3 HB 0.8900
N3 C7 1.56(4)
N2 HC 0.8900
N2 HD 0.8900
N2 HE 0.8900
N2 C4 1.45(5)
C11 HF 0.9700
C11 HG 0.9700
C11 C10 1.47(4)
C11 C12 1.50(4)
C7 HH 0.9800
C7 C12 1.47(4)
C7 C8 1.52(4)
C10 HI 0.9800
C10 N4 1.51(3)
C10 C9 1.53(4)
N4 HJ 0.8900
N4 HK 0.8900
N4 HL 0.8900
C9 HM 0.9700
C9 HN 0.9700
C9 C8 1.50(4)
C2 HO 0.9700
C2 HP 0.9700
C2 C1 1.52(5)
C2 C3 1.31(6)
C12 HQ 0.9700
C12 HR 0.9700
N1 HS 0.8900
N1 HT 0.8900
N1 HU 0.8900
N1 C1 1.41(5)
C5 HV 0.9700
C5 HW 0.9700
C5 C4 1.51(6)
C5 C6 1.47(6)
C8 HX 0.9700
C8 HY 0.9700
C1 HZ 0.9800
C1 C6 1.43(6)
C3 H0AA 0.9700
C3 H1AA 0.9700
C3 C4 1.45(7)
C4 H2AA 0.9800
C6 H3AA 0.9700
C6 H4AA 0.9700
O1 H1A 0.8502
O1 H1B 0.8494

loop_
_geom_torsion_atom_site_label_1
_geom_torsion_atom_site_label_2
_geom_torsion_atom_site_label_3
_geom_torsion_atom_site_label_4
_geom_torsion
N3 C7 C12 C11 -78(3)
N3 C7 C8 C9 76(3)
C11 C10 C9 C8 -60(3)
C10 C11 C12 C7 -50(4)
C10 C9 C8 C7 52(4)
N4 C10 C9 C8 179(3)
C2 C1 C6 C5 -43(7)
C2 C3 C4 N2 165(6)
C2 C3 C4 C5 44(9)
C12 C11 C10 N4 179(2)
C12 C11 C10 C9 56(3)
C12 C7 C8 C9 -46(4)
N1 C1 C6 C5 84(6)
C8 C7 C12 C11 45(4)
C1 C2 C3 C4 -33(11)
C3 C2 C1 N1 -105(7)
C3 C2 C1 C6 29(9)
C4 C5 C6 C1 59(6)
C6 C5 C4 N2 -177(4)
C6 C5 C4 C3 -54(7)
